data_4500456
loop_
_publ_author_name
'Arlin, Jean-Baptiste'
'Florence, Alastair J.'
'Johnston, Andrea'
'Kennedy, Alan R.'
'Miller, Gary J.'
'Patterson, Kirsty'

_publ_section_title
;
 Systematic Data Set for Structure&#x2212;Property Investigations:
 Solubility and Solid-State Structure of Alkaline Earth Metal Salts of
 Benzoates
;
_journal_issue 4
_journal_name_full 'Crystal Growth &amp; Design'
_journal_page_first 1318
_journal_paper_doi 10.1021/cg101547r
_journal_volume 11
_journal_year 2011
_chemical_formula_sum 'C14 H13 Ca N2 O6.5'
_chemical_formula_weight 353.34
_chemical_name_systematic
;
 ?
;
_space_group_IT_number 14
_symmetry_cell_setting monoclinic
_symmetry_space_group_name_Hall '-P 2yn'
_symmetry_space_group_name_H-M 'P 1 21/n 1'
_atom_sites_solution_hydrogens geom
_atom_sites_solution_primary direct
_atom_sites_solution_secondary difmap
_audit_creation_method SHELXL-97
_cell_angle_alpha 90.00
_cell_angle_beta 104.359(3)
_cell_angle_gamma 90.00
_cell_formula_units_Z 8
_cell_length_a 14.9499(6)
_cell_length_b 8.8062(4)
_cell_length_c 22.3285(9)
_cell_measurement_reflns_used 6508
_cell_measurement_temperature 123(2)
_cell_measurement_theta_max 27.10
_cell_measurement_theta_min 2.91
_cell_volume 2847.8(2)
_computing_data_collection 'Denzo and Collect'
_computing_structure_refinement 'SHELXL-97 (Sheldrick, 1997)'
_computing_structure_solution shelxs-97
_diffrn_ambient_temperature 123(2)
_diffrn_measured_fraction_theta_full 0.997
_diffrn_measured_fraction_theta_max 0.997
_diffrn_measurement_device_type 'Nonius Kappa CCD'
_diffrn_measurement_method 'phi and omega'
_diffrn_radiation_monochromator graphite
_diffrn_radiation_source 'fine-focus sealed tube'
_diffrn_radiation_type MoK\a
_diffrn_radiation_wavelength 0.71073
_diffrn_reflns_av_R_equivalents 0.099
_diffrn_reflns_av_sigmaI/netI 0.0903
_diffrn_reflns_limit_h_max 19
_diffrn_reflns_limit_h_min -19
_diffrn_reflns_limit_k_max 11
_diffrn_reflns_limit_k_min -11
_diffrn_reflns_limit_l_max 28
_diffrn_reflns_limit_l_min -28
_diffrn_reflns_number 37625
_diffrn_reflns_theta_full 27.00
_diffrn_reflns_theta_max 27.00
_diffrn_reflns_theta_min 2.97
_exptl_absorpt_coefficient_mu 0.480
_exptl_absorpt_correction_type none
_exptl_crystal_colour colourless
_exptl_crystal_density_diffrn 1.648
_exptl_crystal_density_method 'not measured'
_exptl_crystal_description block
_exptl_crystal_F_000 1464
_exptl_crystal_size_max 0.2
_exptl_crystal_size_mid 0.08
_exptl_crystal_size_min 0.04
_refine_diff_density_max 0.336
_refine_diff_density_min -0.335
_refine_diff_density_rms 0.078
_refine_ls_extinction_method none
_refine_ls_goodness_of_fit_ref 1.025
_refine_ls_hydrogen_treatment mixed
_refine_ls_matrix_type full
_refine_ls_number_parameters 480
_refine_ls_number_reflns 6199
_refine_ls_number_restraints 0
_refine_ls_restrained_S_all 1.025
_refine_ls_R_factor_all 0.1066
_refine_ls_R_factor_gt 0.0465
_refine_ls_shift/su_max 0.001
_refine_ls_shift/su_mean 0.000
_refine_ls_structure_factor_coef Fsqd
_refine_ls_weighting_details 'calc w=1/[\s^2^(Fo^2^)+(0.0345P)^2^+1.0842P] where P=(Fo^2^+2Fc^2^)/3'
_refine_ls_weighting_scheme calc
_refine_ls_wR_factor_gt 0.0807
_refine_ls_wR_factor_ref 0.0988
_reflns_number_gt 3798
_reflns_number_total 6199
_reflns_threshold_expression >2sigma(I)
_cod_data_source_file cg101547r_si_001.cif
_cod_data_source_block caamsal
_cod_depositor_comments
;
The following automatic conversions were performed:

'_symmetry_cell_setting' value 'Monoclinic' changed to 'monoclinic'
according to /home/saulius/struct/CIF-dictionaries/cif_core.dic
dictionary named 'cif_core.dic' version 2.4.1 from 2010-06-29.

Automatic conversion script
Id: cif_fix_values 1715 2011-07-08 13:25:40Z adriana 
;
_cod_original_sg_symbol_H-M P21/n
_cod_original_formula_sum 'C14 H13 Ca N2 O6.50'
_cod_database_code 4500456

loop_
_symmetry_equiv_pos_as_xyz
'x, y, z'
'-x+1/2, y+1/2, -z+1/2'
'-x, -y, -z'
'x-1/2, -y-1/2, z-1/2'

loop_
_atom_site_label
_atom_site_type_symbol
_atom_site_fract_x
_atom_site_fract_y
_atom_site_fract_z
_atom_site_U_iso_or_equiv
_atom_site_adp_type
_atom_site_occupancy
_atom_site_symmetry_multiplicity
_atom_site_calc_flag
_atom_site_refinement_flags
Ca1 Ca 0.59329(4) 0.77525(6) 0.46245(2) 0.01633(15) Uani 1 1 d .
Ca2 Ca 0.42696(4) 0.09539(6) 0.37891(2) 0.01698(15) Uani 1 1 d .
O1 O 0.42991(12) 0.8323(2) 0.39818(8) 0.0196(5) Uani 1 1 d .
O2 O 0.49014(12) 0.6034(2) 0.39571(8) 0.0206(4) Uani 1 1 d .
O1W O 0.55147(16) 0.1770(3) 0.33841(10) 0.0254(5) Uani 1 1 d .
O3 O 0.39487(14) 0.3776(2) 0.34558(9) 0.0201(5) Uani 1 1 d .
O4 O 0.60735(13) 0.8791(2) 0.35671(9) 0.0249(5) Uani 1 1 d .
O5 O 0.72186(13) 0.7437(2) 0.41343(8) 0.0243(5) Uani 1 1 d .
O6 O 0.87931(14) 0.7462(2) 0.38846(9) 0.0300(5) Uani 1 1 d .
O7 O 0.69130(12) 0.8327(2) 0.55965(8) 0.0193(4) Uani 1 1 d .
O8 O 0.73692(12) 0.9089(2) 0.65701(8) 0.0191(4) Uani 1 1 d .
O9 O 0.90552(15) 0.8784(2) 0.71845(9) 0.0232(5) Uani 1 1 d .
O10 O 0.42487(12) 0.9604(2) 0.53625(8) 0.0184(4) Uani 1 1 d .
O11 O 0.48619(12) 0.7334(2) 0.53254(8) 0.0169(4) Uani 1 1 d .
O12 O 0.38006(14) 0.4971(2) 0.50330(9) 0.0208(5) Uani 1 1 d .
N1 N 0.08439(19) 0.4701(3) 0.23351(12) 0.0225(6) Uani 1 1 d .
N2 N 0.9069(2) 0.9652(3) 0.19760(15) 0.0297(7) Uani 1 1 d .
N3 N 1.13032(18) 0.7637(3) 0.60845(15) 0.0345(7) Uani 1 1 d .
N4 N 0.06030(19) 0.5791(3) 0.41959(13) 0.0313(7) Uani 1 1 d .
C1 C 0.33131(19) 0.6310(3) 0.34799(12) 0.0167(6) Uani 1 1 d .
C2 C 0.32200(18) 0.4776(3) 0.32945(12) 0.0169(6) Uani 1 1 d .
C3 C 0.23974(18) 0.4244(3) 0.29332(12) 0.0182(6) Uani 1 1 d .
H3 H 0.2348 0.3218 0.2797 0.022 Uiso 1 1 calc R
C4 C 0.16404(18) 0.5203(3) 0.27665(12) 0.0177(6) Uani 1 1 d .
C5 C 0.17003(19) 0.6692(3) 0.29771(12) 0.0193(7) Uani 1 1 d .
H5 H 0.1174 0.7335 0.2880 0.023 Uiso 1 1 calc R
C6 C 0.25315(19) 0.7227(3) 0.33278(12) 0.0194(6) Uani 1 1 d .
H6 H 0.2572 0.8248 0.3469 0.023 Uiso 1 1 calc R
C7 C 0.4211(2) 0.6940(3) 0.38208(12) 0.0174(6) Uani 1 1 d .
C8 C 0.74494(19) 0.8623(3) 0.32193(13) 0.0200(7) Uani 1 1 d .
C9 C 0.8384(2) 0.8211(3) 0.33546(13) 0.0233(7) Uani 1 1 d .
C10 C 0.8915(2) 0.8574(3) 0.29430(13) 0.0248(7) Uani 1 1 d .
H10 H 0.9550 0.8305 0.3039 0.030 Uiso 1 1 calc R
C11 C 0.8524(2) 0.9326(3) 0.23951(13) 0.0238(7) Uani 1 1 d .
C12 C 0.7592(2) 0.9702(3) 0.22464(13) 0.0247(7) Uani 1 1 d .
H12 H 0.7317 1.0188 0.1865 0.030 Uiso 1 1 calc R
C13 C 0.7072(2) 0.9358(3) 0.26610(13) 0.0224(7) Uani 1 1 d .
H13 H 0.6437 0.9631 0.2562 0.027 Uiso 1 1 calc R
C14 C 0.6874(2) 0.8275(3) 0.36560(13) 0.0202(7) Uani 1 1 d .
C15 C 0.85351(18) 0.8404(3) 0.60744(12) 0.0172(6) Uani 1 1 d .
C16 C 0.9235(2) 0.8445(3) 0.66295(13) 0.0203(7) Uani 1 1 d .
C17 C 1.01392(19) 0.8130(3) 0.66333(13) 0.0216(7) Uani 1 1 d .
H17 H 1.0591 0.8065 0.7016 0.026 Uiso 1 1 calc R
C18 C 1.0399(2) 0.7905(3) 0.60806(13) 0.0235(7) Uani 1 1 d .
C19 C 0.9716(2) 0.7941(3) 0.55173(13) 0.0223(7) Uani 1 1 d .
H19 H 0.9883 0.7819 0.5136 0.027 Uiso 1 1 calc R
C20 C 0.88102(19) 0.8155(3) 0.55235(13) 0.0198(7) Uani 1 1 d .
H20 H 0.8352 0.8133 0.5143 0.024 Uiso 1 1 calc R
C21 C 0.75597(19) 0.8616(3) 0.60750(13) 0.0191(6) Uani 1 1 d .
C22 C 0.32224(18) 0.7539(3) 0.50216(12) 0.0159(6) Uani 1 1 d .
C23 C 0.30819(18) 0.5981(3) 0.49036(12) 0.0161(6) Uani 1 1 d .
C24 C 0.22197(19) 0.5391(3) 0.46440(12) 0.0206(7) Uani 1 1 d .
H24 H 0.2148 0.4329 0.4574 0.025 Uiso 1 1 calc R
C25 C 0.14494(19) 0.6346(3) 0.44835(13) 0.0200(7) Uani 1 1 d .
C26 C 0.15745(19) 0.7906(3) 0.46167(13) 0.0212(7) Uani 1 1 d .
H26 H 0.1059 0.8573 0.4523 0.025 Uiso 1 1 calc R
C27 C 0.24369(19) 0.8467(3) 0.48804(12) 0.0183(6) Uani 1 1 d .
H27 H 0.2505 0.9521 0.4971 0.022 Uiso 1 1 calc R
C28 C 0.41433(19) 0.8209(3) 0.52422(12) 0.0167(6) Uani 1 1 d .
H1H H 0.437(2) 0.428(4) 0.3670(15) 0.044(11) Uiso 1 1 d .
H1N H 0.036(2) 0.512(4) 0.2407(14) 0.037(10) Uiso 1 1 d .
H2N H 0.0784(18) 0.376(3) 0.2319(12) 0.010(8) Uiso 1 1 d .
H2H H 0.833(2) 0.726(4) 0.4064(16) 0.064(13) Uiso 1 1 d .
H3N H 0.880(2) 1.030(4) 0.1683(16) 0.057(13) Uiso 1 1 d .
H4N H 0.959(2) 0.994(3) 0.2157(13) 0.025(10) Uiso 1 1 d .
H3H H 0.849(2) 0.895(4) 0.7121(13) 0.035(10) Uiso 1 1 d .
H5N H 1.149(2) 0.762(4) 0.5736(16) 0.050(11) Uiso 1 1 d .
H6N H 1.168(2) 0.774(4) 0.6450(15) 0.040(10) Uiso 1 1 d .
H4H H 0.428(2) 0.549(4) 0.5189(15) 0.049(12) Uiso 1 1 d .
H7N H 0.007(2) 0.636(4) 0.4123(16) 0.061(12) Uiso 1 1 d .
H8N H 0.0539(19) 0.484(4) 0.4170(13) 0.028(9) Uiso 1 1 d .
H1W H 0.573(3) 0.265(5) 0.3319(17) 0.066(14) Uiso 1 1 d .
H2W H 0.587(3) 0.116(5) 0.3412(19) 0.070(16) Uiso 1 1 d .

loop_
_atom_site_aniso_label
_atom_site_aniso_U_11
_atom_site_aniso_U_22
_atom_site_aniso_U_33
_atom_site_aniso_U_23
_atom_site_aniso_U_13
_atom_site_aniso_U_12
Ca1 0.0177(3) 0.0116(3) 0.0193(3) -0.0005(2) 0.0039(2) -0.0002(2)
Ca2 0.0172(3) 0.0130(3) 0.0200(3) -0.0003(3) 0.0033(2) -0.0004(2)
O1 0.0222(11) 0.0131(11) 0.0230(11) -0.0017(9) 0.0047(9) -0.0022(8)
O2 0.0186(11) 0.0152(10) 0.0256(11) 0.0010(9) 0.0010(8) 0.0022(9)
O1W 0.0230(13) 0.0211(13) 0.0340(13) 0.0061(11) 0.0108(10) 0.0021(11)
O3 0.0182(12) 0.0147(11) 0.0249(11) -0.0006(9) 0.0003(9) 0.0000(9)
O4 0.0215(12) 0.0254(12) 0.0298(12) 0.0028(9) 0.0104(9) 0.0034(9)
O5 0.0240(12) 0.0243(12) 0.0254(11) 0.0064(10) 0.0076(9) 0.0023(9)
O6 0.0218(12) 0.0398(14) 0.0290(13) 0.0113(11) 0.0077(10) 0.0071(10)
O7 0.0194(11) 0.0157(11) 0.0210(11) 0.0021(9) 0.0018(9) -0.0009(8)
O8 0.0208(11) 0.0166(10) 0.0195(10) -0.0027(9) 0.0041(8) 0.0011(9)
O9 0.0190(13) 0.0289(13) 0.0207(11) -0.0033(9) 0.0029(9) 0.0013(10)
O10 0.0210(11) 0.0102(10) 0.0226(11) -0.0025(9) 0.0026(8) -0.0019(8)
O11 0.0152(10) 0.0139(10) 0.0216(10) 0.0003(8) 0.0048(8) 0.0006(8)
O12 0.0185(12) 0.0124(11) 0.0290(12) 0.0001(9) 0.0010(9) 0.0013(9)
N1 0.0202(16) 0.0190(16) 0.0267(15) -0.0020(13) 0.0025(12) -0.0030(13)
N2 0.0355(19) 0.0242(16) 0.0339(17) 0.0015(14) 0.0169(15) -0.0014(15)
N3 0.0190(16) 0.056(2) 0.0272(17) 0.0017(16) 0.0040(14) 0.0064(14)
N4 0.0215(17) 0.0152(16) 0.0526(19) -0.0033(14) 0.0006(13) -0.0020(13)
C1 0.0201(16) 0.0161(15) 0.0139(14) 0.0006(12) 0.0043(12) -0.0019(12)
C2 0.0187(16) 0.0154(15) 0.0168(15) 0.0034(12) 0.0046(12) 0.0040(12)
C3 0.0225(17) 0.0140(15) 0.0179(15) -0.0023(12) 0.0049(12) -0.0021(12)
C4 0.0187(16) 0.0183(16) 0.0167(15) 0.0003(13) 0.0053(12) -0.0032(13)
C5 0.0164(16) 0.0170(16) 0.0243(16) 0.0041(13) 0.0049(13) 0.0026(12)
C6 0.0241(17) 0.0135(15) 0.0218(16) 0.0020(13) 0.0077(13) 0.0027(13)
C7 0.0279(17) 0.0154(16) 0.0105(14) 0.0003(12) 0.0075(12) -0.0022(13)
C8 0.0240(17) 0.0132(15) 0.0236(16) -0.0021(13) 0.0074(13) 0.0004(12)
C9 0.0271(18) 0.0198(16) 0.0225(17) -0.0002(13) 0.0052(14) -0.0003(13)
C10 0.0237(17) 0.0210(17) 0.0317(18) -0.0014(14) 0.0106(14) 0.0009(13)
C11 0.0324(19) 0.0157(16) 0.0277(17) -0.0020(13) 0.0159(14) -0.0042(13)
C12 0.0309(19) 0.0193(16) 0.0248(17) 0.0020(14) 0.0083(14) 0.0006(14)
C13 0.0208(17) 0.0183(17) 0.0286(17) 0.0000(13) 0.0074(13) 0.0005(13)
C14 0.0255(18) 0.0132(15) 0.0227(16) -0.0049(13) 0.0074(13) -0.0029(13)
C15 0.0189(16) 0.0107(14) 0.0219(16) -0.0003(12) 0.0049(12) -0.0009(12)
C16 0.0260(18) 0.0124(15) 0.0219(16) -0.0011(12) 0.0048(13) -0.0043(13)
C17 0.0182(17) 0.0188(16) 0.0242(16) 0.0000(13) -0.0016(13) 0.0005(12)
C18 0.0220(17) 0.0193(16) 0.0292(18) -0.0002(14) 0.0062(14) -0.0006(13)
C19 0.0269(18) 0.0199(16) 0.0217(16) -0.0010(13) 0.0093(13) 0.0004(13)
C20 0.0227(17) 0.0117(15) 0.0232(16) 0.0003(12) 0.0024(13) -0.0004(12)
C21 0.0253(17) 0.0082(14) 0.0227(16) 0.0020(12) 0.0039(14) 0.0001(12)
C22 0.0160(15) 0.0140(15) 0.0174(14) 0.0013(12) 0.0035(12) 0.0005(12)
C23 0.0172(15) 0.0134(14) 0.0181(15) 0.0032(12) 0.0051(12) 0.0061(12)
C24 0.0241(17) 0.0110(14) 0.0250(16) 0.0014(13) 0.0027(13) -0.0005(13)
C25 0.0181(16) 0.0182(16) 0.0234(16) 0.0014(13) 0.0050(13) -0.0012(13)
C26 0.0206(17) 0.0163(16) 0.0271(17) 0.0041(13) 0.0064(13) 0.0027(12)
C27 0.0237(17) 0.0114(15) 0.0224(16) -0.0006(12) 0.0109(13) -0.0014(12)
C28 0.0213(17) 0.0153(16) 0.0133(15) 0.0012(12) 0.0037(12) -0.0005(12)

loop_
_atom_type_symbol
_atom_type_description
_atom_type_scat_dispersion_real
_atom_type_scat_dispersion_imag
_atom_type_scat_source
Ca Ca 0.2262 0.3064 'International Tables Vol C Tables 4.2.6.8 and 6.1.1.4'
O O 0.0106 0.0060 'International Tables Vol C Tables 4.2.6.8 and 6.1.1.4'
N N 0.0061 0.0033 'International Tables Vol C Tables 4.2.6.8 and 6.1.1.4'
C C 0.0033 0.0016 'International Tables Vol C Tables 4.2.6.8 and 6.1.1.4'
H H 0.0000 0.0000 'International Tables Vol C Tables 4.2.6.8 and 6.1.1.4'

loop_
_geom_angle_atom_site_label_1
_geom_angle_atom_site_label_2
_geom_angle_atom_site_label_3
_geom_angle
_geom_angle_site_symmetry_1
_geom_angle_site_symmetry_3
O10 Ca1 O7 79.79(6) 3_676 .
O10 Ca1 O2 125.14(7) 3_676 .
O7 Ca1 O2 150.04(7) . .
O10 Ca1 O5 102.95(7) 3_676 .
O7 Ca1 O5 93.35(6) . .
O2 Ca1 O5 96.05(7) . .
O10 Ca1 O12 162.12(7) 3_676 3_666
O7 Ca1 O12 84.79(6) . 3_666
O2 Ca1 O12 67.46(6) . 3_666
O5 Ca1 O12 86.85(7) . 3_666
O10 Ca1 O11 92.53(6) 3_676 .
O7 Ca1 O11 78.78(6) . .
O2 Ca1 O11 83.35(6) . .
O5 Ca1 O11 161.19(6) . .
O12 Ca1 O11 75.52(6) 3_666 .
O10 Ca1 O1 73.41(6) 3_676 .
O7 Ca1 O1 139.92(6) . .
O2 Ca1 O1 52.95(6) . .
O5 Ca1 O1 121.14(6) . .
O12 Ca1 O1 114.49(7) 3_666 .
O11 Ca1 O1 73.29(6) . .
O10 Ca1 O4 72.32(6) 3_676 .
O7 Ca1 O4 126.34(7) . .
O2 Ca1 O4 80.86(6) . .
O5 Ca1 O4 51.91(6) . .
O12 Ca1 O4 124.80(6) 3_666 .
O11 Ca1 O4 145.41(6) . .
O1 Ca1 O4 72.61(6) . .
O10 Ca1 C7 99.70(7) 3_676 .
O7 Ca1 C7 153.70(7) . .
O2 Ca1 C7 26.59(7) . .
O5 Ca1 C7 112.16(7) . .
O12 Ca1 C7 90.12(8) 3_666 .
O11 Ca1 C7 74.96(7) . .
O1 Ca1 C7 26.50(7) . .
O4 Ca1 C7 77.20(7) . .
O10 Ca1 C14 86.03(7) 3_676 .
O7 Ca1 C14 110.38(7) . .
O2 Ca1 C14 89.58(7) . .
O5 Ca1 C14 26.42(7) . .
O12 Ca1 C14 107.97(7) 3_666 .
O11 Ca1 C14 170.24(7) . .
O1 Ca1 C14 97.07(7) . .
O4 Ca1 C14 25.57(7) . .
C7 Ca1 C14 95.75(8) . .
O1 Ca2 O1W 112.75(8) 1_545 .
O1 Ca2 O8 90.97(6) 1_545 3_666
O1W Ca2 O8 135.64(7) . 3_666
O1 Ca2 O11 117.00(6) 1_545 3_666
O1W Ca2 O11 79.68(7) . 3_666
O8 Ca2 O11 123.37(6) 3_666 3_666
O1 Ca2 O7 97.42(6) 1_545 3_666
O1W Ca2 O7 146.77(8) . 3_666
O8 Ca2 O7 52.96(6) 3_666 3_666
O11 Ca2 O7 74.21(6) 3_666 3_666
O1 Ca2 O10 72.82(6) 1_545 3_666
O1W Ca2 O10 74.08(7) . 3_666
O8 Ca2 O10 150.28(6) 3_666 3_666
O11 Ca2 O10 50.84(6) 3_666 3_666
O7 Ca2 O10 103.53(6) 3_666 3_666
O1 Ca2 O3 169.99(7) 1_545 .
O1W Ca2 O3 73.04(8) . .
O8 Ca2 O3 79.51(6) 3_666 .
O11 Ca2 O3 71.45(6) 3_666 .
O7 Ca2 O3 79.34(6) 3_666 .
O10 Ca2 O3 117.09(6) 3_666 .
O1 Ca2 N1 76.27(8) 1_545 2_545
O1W Ca2 N1 69.21(9) . 2_545
O8 Ca2 N1 81.88(7) 3_666 2_545
O11 Ca2 N1 148.89(8) 3_666 2_545
O7 Ca2 N1 134.55(7) 3_666 2_545
O10 Ca2 N1 116.61(7) 3_666 2_545
O3 Ca2 N1 99.15(8) . 2_545
O1 Ca2 C21 94.94(7) 1_545 3_666
O1W Ca2 C21 149.77(8) . 3_666
O8 Ca2 C21 26.37(7) 3_666 3_666
O11 Ca2 C21 98.94(7) 3_666 3_666
O7 Ca2 C21 26.60(6) 3_666 3_666
O10 Ca2 C21 128.23(7) 3_666 3_666
O3 Ca2 C21 77.89(7) . 3_666
N1 Ca2 C21 108.15(8) 2_545 3_666
O1 Ca2 C28 98.04(7) 1_545 3_666
O1W Ca2 C28 68.35(8) . 3_666
O8 Ca2 C28 147.51(7) 3_666 3_666
O11 Ca2 C28 26.76(6) 3_666 3_666
O7 Ca2 C28 94.79(7) 3_666 3_666
O10 Ca2 C28 25.90(6) 3_666 3_666
O3 Ca2 C28 91.69(7) . 3_666
N1 Ca2 C28 130.57(8) 2_545 3_666
C21 Ca2 C28 121.28(8) 3_666 3_666
O1 Ca2 Ca1 97.28(5) 1_545 3_666
O1W Ca2 Ca1 121.00(6) . 3_666
O8 Ca2 Ca1 90.32(5) 3_666 3_666
O11 Ca2 Ca1 41.33(4) 3_666 3_666
O7 Ca2 Ca1 37.38(4) 3_666 3_666
O10 Ca2 Ca1 68.00(4) 3_666 3_666
O3 Ca2 Ca1 85.92(5) . 3_666
N1 Ca2 Ca1 169.71(7) 2_545 3_666
C21 Ca2 Ca1 63.97(6) 3_666 3_666
C28 Ca2 Ca1 57.68(5) 3_666 3_666
O1 Ca2 Ca1 39.03(4) 1_545 1_545
O1W Ca2 Ca1 86.22(6) . 1_545
O8 Ca2 Ca1 128.91(5) 3_666 1_545
O11 Ca2 Ca1 85.17(4) 3_666 1_545
O7 Ca2 Ca1 111.28(4) 3_666 1_545
O10 Ca2 Ca1 35.33(4) 3_666 1_545
O3 Ca2 Ca1 150.93(5) . 1_545
N1 Ca2 Ca1 91.99(6) 2_545 1_545
C21 Ca2 Ca1 123.92(6) 3_666 1_545
C28 Ca2 Ca1 61.24(6) 3_666 1_545
Ca1 Ca2 Ca1 87.694(16) 3_666 1_545
O1 Ca2 H2W 98.2(9) 1_545 .
O1W Ca2 H2W 14.9(9) . .
O8 Ca2 H2W 143.5(9) 3_666 .
O11 Ca2 H2W 83.4(9) 3_666 .
O7 Ca2 H2W 156.8(9) 3_666 .
O10 Ca2 H2W 65.2(9) 3_666 .
O3 Ca2 H2W 87.9(9) . .
N1 Ca2 H2W 66.4(9) 2_545 .
C21 Ca2 H2W 163.9(9) 3_666 .
C28 Ca2 H2W 66.0(9) 3_666 .
Ca1 Ca2 H2W 123.1(9) 3_666 .
Ca1 Ca2 H2W 72.1(9) 1_545 .
C7 O1 Ca2 153.85(17) . 1_565
C7 O1 Ca1 89.30(16) . .
Ca2 O1 Ca1 105.53(7) 1_565 .
C7 O2 Ca1 96.38(16) . .
Ca2 O1W H1W 134(2) . .
Ca2 O1W H2W 111(3) . .
H1W O1W H2W 112(4) . .
C2 O3 Ca2 139.69(17) . .
C2 O3 H1H 105(2) . .
Ca2 O3 H1H 107(2) . .
C14 O4 Ca1 91.02(16) . .
C14 O5 Ca1 96.19(16) . .
C9 O6 H2H 105(2) . .
C21 O7 Ca1 169.84(18) . .
C21 O7 Ca2 88.99(16) . 3_666
Ca1 O7 Ca2 101.06(7) . 3_666
C21 O8 Ca2 97.75(16) . 3_666
C16 O9 H3H 108(2) . .
C28 O10 Ca1 164.29(18) . 3_676
C28 O10 Ca2 90.57(16) . 3_666
Ca1 O10 Ca2 105.14(7) 3_676 3_666
C28 O11 Ca1 116.98(16) . .
C28 O11 Ca2 90.22(15) . 3_666
Ca1 O11 Ca2 96.55(6) . 3_666
C23 O12 Ca1 137.68(17) . 3_666
C23 O12 H4H 106(2) . .
Ca1 O12 H4H 109(2) 3_666 .
C4 N1 Ca2 110.81(18) . 2
C4 N1 H1N 110(2) . .
Ca2 N1 H1N 98(2) 2 .
C4 N1 H2N 113.9(18) . .
Ca2 N1 H2N 112.6(18) 2 .
H1N N1 H2N 111(3) . .
C11 N2 H3N 113(2) . .
C11 N2 H4N 112(2) . .
H3N N2 H4N 111(3) . .
C18 N3 H5N 121(2) . .
C18 N3 H6N 113(2) . .
H5N N3 H6N 124(3) . .
C25 N4 H7N 123(2) . .
C25 N4 H8N 118(2) . .
H7N N4 H8N 117(3) . .
C6 C1 C2 118.0(2) . .
C6 C1 C7 120.6(3) . .
C2 C1 C7 121.5(2) . .
C3 C2 O3 118.0(2) . .
C3 C2 C1 120.5(3) . .
O3 C2 C1 121.5(2) . .
C2 C3 C4 120.1(3) . .
C2 C3 H3 120.0 . .
C4 C3 H3 120.0 . .
C3 C4 C5 120.3(3) . .
C3 C4 N1 119.3(3) . .
C5 C4 N1 120.1(3) . .
C6 C5 C4 119.3(3) . .
C6 C5 H5 120.4 . .
C4 C5 H5 120.4 . .
C5 C6 C1 121.7(3) . .
C5 C6 H6 119.2 . .
C1 C6 H6 119.2 . .
O1 C7 O2 120.7(3) . .
O1 C7 C1 121.6(3) . .
O2 C7 C1 117.7(2) . .
O1 C7 Ca1 64.20(14) . .
O2 C7 Ca1 57.03(14) . .
C1 C7 Ca1 170.23(19) . .
C13 C8 C9 118.3(3) . .
C13 C8 C14 120.8(3) . .
C9 C8 C14 120.9(3) . .
O6 C9 C10 118.6(3) . .
O6 C9 C8 121.5(3) . .
C10 C9 C8 119.9(3) . .
C11 C10 C9 120.5(3) . .
C11 C10 H10 119.7 . .
C9 C10 H10 119.7 . .
C10 C11 C12 120.2(3) . .
C10 C11 N2 119.7(3) . .
C12 C11 N2 120.1(3) . .
C13 C12 C11 119.0(3) . .
C13 C12 H12 120.5 . .
C11 C12 H12 120.5 . .
C12 C13 C8 122.0(3) . .
C12 C13 H13 119.0 . .
C8 C13 H13 119.0 . .
O4 C14 O5 120.5(3) . .
O4 C14 C8 120.6(3) . .
O5 C14 C8 118.9(3) . .
O4 C14 Ca1 63.41(14) . .
O5 C14 Ca1 57.39(13) . .
C8 C14 Ca1 173.0(2) . .
C20 C15 C16 117.2(3) . .
C20 C15 C21 121.7(2) . .
C16 C15 C21 121.1(2) . .
O9 C16 C17 116.9(3) . .
O9 C16 C15 122.2(3) . .
C17 C16 C15 120.9(3) . .
C16 C17 C18 120.7(3) . .
C16 C17 H17 119.7 . .
C18 C17 H17 119.7 . .
N3 C18 C17 120.6(3) . .
N3 C18 C19 120.3(3) . .
C17 C18 C19 119.1(3) . .
C20 C19 C18 119.5(3) . .
C20 C19 H19 120.3 . .
C18 C19 H19 120.3 . .
C19 C20 C15 122.3(3) . .
C19 C20 H20 118.9 . .
C15 C20 H20 118.9 . .
O7 C21 O8 120.3(2) . .
O7 C21 C15 121.3(2) . .
O8 C21 C15 118.4(2) . .
O7 C21 Ca2 64.41(14) . 3_666
O8 C21 Ca2 55.88(14) . 3_666
C15 C21 Ca2 174.1(2) . 3_666
C27 C22 C23 116.7(2) . .
C27 C22 C28 120.4(2) . .
C23 C22 C28 122.8(2) . .
O12 C23 C24 116.6(2) . .
O12 C23 C22 121.5(2) . .
C24 C23 C22 121.9(2) . .
C23 C24 C25 120.4(3) . .
C23 C24 H24 119.8 . .
C25 C24 H24 119.8 . .
N4 C25 C24 121.0(3) . .
N4 C25 C26 120.6(3) . .
C24 C25 C26 118.3(3) . .
C27 C26 C25 120.3(3) . .
C27 C26 H26 119.9 . .
C25 C26 H26 119.9 . .
C26 C27 C22 122.2(3) . .
C26 C27 H27 118.9 . .
C22 C27 H27 118.9 . .
O10 C28 O11 119.6(2) . .
O10 C28 C22 121.5(2) . .
O11 C28 C22 118.9(2) . .
O10 C28 Ca2 63.53(14) . 3_666
O11 C28 Ca2 63.01(13) . 3_666
C22 C28 Ca2 152.21(18) . 3_666

loop_
_geom_bond_atom_site_label_1
_geom_bond_atom_site_label_2
_geom_bond_distance
_geom_bond_site_symmetry_2
Ca1 O10 2.3443(18) 3_676
Ca1 O7 2.3527(19) .
Ca1 O2 2.3976(19) .
Ca1 O5 2.4523(19) .
Ca1 O12 2.5189(19) 3_666
Ca1 O11 2.5282(18) .
Ca1 O1 2.5572(18) .
Ca1 O4 2.5886(19) .
Ca1 C7 2.840(3) .
Ca1 C14 2.894(3) .
Ca2 O1 2.3552(19) 1_545
Ca2 O1W 2.374(2) .
Ca2 O8 2.3817(18) 3_666
Ca2 O11 2.5682(18) 3_666
Ca2 O7 2.5713(19) 3_666
Ca2 O10 2.5799(18) 3_666
Ca2 O3 2.604(2) .
Ca2 N1 2.708(3) 2_545
Ca2 C21 2.851(3) 3_666
Ca2 C28 2.882(3) 3_666
Ca2 Ca1 3.8036(8) 3_666
Ca2 Ca1 3.9129(8) 1_545
Ca2 H2W 2.73(4) .
O1 C7 1.267(3) .
O1 Ca2 2.3551(19) 1_565
O2 C7 1.279(3) .
O1W H1W 0.87(4) .
O1W H2W 0.75(4) .
O3 C2 1.378(3) .
O3 H1H 0.82(3) .
O4 C14 1.249(3) .
O5 C14 1.295(3) .
O6 C9 1.360(3) .
O6 H2H 0.90(4) .
O7 C21 1.276(3) .
O7 Ca2 2.5713(19) 3_666
O8 C21 1.278(3) .
O8 Ca2 2.3817(18) 3_666
O9 C16 1.365(3) .
O9 H3H 0.83(3) .
O10 C28 1.259(3) .
O10 Ca1 2.3443(18) 3_676
O10 Ca2 2.5799(18) 3_666
O11 C28 1.298(3) .
O11 Ca2 2.5682(18) 3_666
O12 C23 1.369(3) .
O12 Ca1 2.5189(19) 3_666
O12 H4H 0.85(3) .
N1 C4 1.404(4) .
N1 Ca2 2.708(3) 2
N1 H1N 0.86(3) .
N1 H2N 0.83(3) .
N2 C11 1.414(4) .
N2 H3N 0.88(4) .
N2 H4N 0.83(3) .
N3 C18 1.370(4) .
N3 H5N 0.89(3) .
N3 H6N 0.87(3) .
N4 C25 1.360(4) .
N4 H7N 0.92(4) .
N4 H8N 0.84(3) .
C1 C6 1.392(4) .
C1 C2 1.409(4) .
C1 C7 1.478(4) .
C2 C3 1.375(4) .
C3 C4 1.387(4) .
C3 H3 0.9500 .
C4 C5 1.389(4) .
C5 C6 1.377(4) .
C5 H5 0.9500 .
C6 H6 0.9500 .
C8 C13 1.394(4) .
C8 C9 1.402(4) .
C8 C14 1.483(4) .
C9 C10 1.393(4) .
C10 C11 1.386(4) .
C10 H10 0.9500 .
C11 C12 1.390(4) .
C12 C13 1.383(4) .
C12 H12 0.9500 .
C13 H13 0.9500 .
C15 C20 1.408(4) .
C15 C16 1.411(4) .
C15 C21 1.470(4) .
C16 C17 1.377(4) .
C17 C18 1.397(4) .
C17 H17 0.9500 .
C18 C19 1.410(4) .
C19 C20 1.371(4) .
C19 H19 0.9500 .
C20 H20 0.9500 .
C21 Ca2 2.851(3) 3_666
C22 C27 1.401(4) .
C22 C23 1.403(4) .
C22 C28 1.466(4) .
C23 C24 1.377(4) .
C24 C25 1.399(4) .
C24 H24 0.9500 .
C25 C26 1.409(4) .
C26 C27 1.370(4) .
C26 H26 0.9500 .
C27 H27 0.9500 .
C28 Ca2 2.882(3) 3_666

loop_
_geom_torsion_atom_site_label_1
_geom_torsion_atom_site_label_2
_geom_torsion_atom_site_label_3
_geom_torsion_atom_site_label_4
_geom_torsion
_geom_torsion_site_symmetry_1
_geom_torsion_site_symmetry_4
O10 Ca1 O1 C7 172.39(16) 3_676 .
O7 Ca1 O1 C7 -137.48(15) . .
O2 Ca1 O1 C7 4.61(14) . .
O5 Ca1 O1 C7 77.04(16) . .
O12 Ca1 O1 C7 -24.76(16) 3_666 .
O11 Ca1 O1 C7 -89.71(15) . .
O4 Ca1 O1 C7 96.20(15) . .
C14 Ca1 O1 C7 88.70(15) . .
Ca2 Ca1 O1 C7 -122.43(14) 3_666 .
Ca2 Ca1 O1 C7 158.17(18) 1_565 .
O10 Ca1 O1 Ca2 14.22(7) 3_676 1_565
O7 Ca1 O1 Ca2 64.35(12) . 1_565
O2 Ca1 O1 Ca2 -153.57(10) . 1_565
O5 Ca1 O1 Ca2 -81.13(9) . 1_565
O12 Ca1 O1 Ca2 177.07(6) 3_666 1_565
O11 Ca1 O1 Ca2 112.12(8) . 1_565
O4 Ca1 O1 Ca2 -61.97(7) . 1_565
C7 Ca1 O1 Ca2 -158.17(18) . 1_565
C14 Ca1 O1 Ca2 -69.47(8) . 1_565
Ca2 Ca1 O1 Ca2 79.40(6) 3_666 1_565
O10 Ca1 O2 C7 -18.94(18) 3_676 .
O7 Ca1 O2 C7 123.00(17) . .
O5 Ca1 O2 C7 -129.45(15) . .
O12 Ca1 O2 C7 146.52(17) 3_666 .
O11 Ca1 O2 C7 69.47(15) . .
O1 Ca1 O2 C7 -4.59(14) . .
O4 Ca1 O2 C7 -79.65(15) . .
C14 Ca1 O2 C7 -103.79(16) . .
Ca2 Ca1 O2 C7 70.11(16) 3_666 .
Ca2 Ca1 O2 C7 -19.60(15) 1_565 .
O1 Ca2 O3 C2 31.1(5) 1_545 .
O1W Ca2 O3 C2 157.8(3) . .
O8 Ca2 O3 C2 13.1(2) 3_666 .
O11 Ca2 O3 C2 -117.6(3) 3_666 .
O7 Ca2 O3 C2 -40.9(2) 3_666 .
O10 Ca2 O3 C2 -140.7(2) 3_666 .
N1 Ca2 O3 C2 93.0(2) 2_545 .
C21 Ca2 O3 C2 -13.8(2) 3_666 .
C28 Ca2 O3 C2 -135.4(2) 3_666 .
Ca1 Ca2 O3 C2 -78.0(2) 3_666 .
Ca1 Ca2 O3 C2 -155.8(2) 1_545 .
O10 Ca1 O4 C14 119.84(16) 3_676 .
O7 Ca1 O4 C14 57.57(18) . .
O2 Ca1 O4 C14 -108.62(16) . .
O5 Ca1 O4 C14 -3.44(15) . .
O12 Ca1 O4 C14 -54.39(18) 3_666 .
O11 Ca1 O4 C14 -172.53(15) . .
O1 Ca1 O4 C14 -162.52(17) . .
C7 Ca1 O4 C14 -135.46(17) . .
Ca2 Ca1 O4 C14 113.02(16) 3_666 .
Ca2 Ca1 O4 C14 161.14(17) 1_565 .
O10 Ca1 O5 C14 -51.49(17) 3_676 .
O7 Ca1 O5 C14 -131.77(16) . .
O2 Ca1 O5 C14 76.71(16) . .
O12 Ca1 O5 C14 143.64(16) 3_666 .
O11 Ca1 O5 C14 163.86(19) . .
O1 Ca1 O5 C14 26.79(18) . .
O4 Ca1 O5 C14 3.33(15) . .
C7 Ca1 O5 C14 54.79(17) . .
Ca2 Ca1 O5 C14 -125.80(15) 3_666 .
Ca2 Ca1 O5 C14 -10.83(17) 1_565 .
O10 Ca1 O7 C21 -100.5(10) 3_676 .
O2 Ca1 O7 C21 110.3(10) . .
O5 Ca1 O7 C21 2.1(10) . .
O12 Ca1 O7 C21 88.6(10) 3_666 .
O11 Ca1 O7 C21 164.8(10) . .
O1 Ca1 O7 C21 -148.9(9) . .
O4 Ca1 O7 C21 -41.5(10) . .
C7 Ca1 O7 C21 168.2(9) . .
C14 Ca1 O7 C21 -18.7(10) . .
Ca2 Ca1 O7 C21 -171.5(10) 3_666 .
Ca2 Ca1 O7 C21 -112.8(10) 1_565 .
O10 Ca1 O7 Ca2 71.01(7) 3_676 3_666
O2 Ca1 O7 Ca2 -78.18(14) . 3_666
O5 Ca1 O7 Ca2 173.58(7) . 3_666
O12 Ca1 O7 Ca2 -99.90(7) 3_666 3_666
O11 Ca1 O7 Ca2 -23.66(6) . 3_666
O1 Ca1 O7 Ca2 22.65(12) . 3_666
O4 Ca1 O7 Ca2 129.98(7) . 3_666
C7 Ca1 O7 Ca2 -20.2(2) . 3_666
C14 Ca1 O7 Ca2 152.85(7) . 3_666
Ca2 Ca1 O7 Ca2 58.76(7) 1_565 3_666
O10 Ca1 O11 C28 37.91(18) 3_676 .
O7 Ca1 O11 C28 116.98(18) . .
O2 Ca1 O11 C28 -87.18(18) . .
O5 Ca1 O11 C28 -176.4(2) . .
O12 Ca1 O11 C28 -155.56(18) 3_666 .
O1 Ca1 O11 C28 -33.93(17) . .
O4 Ca1 O11 C28 -24.0(2) . .
C7 Ca1 O11 C28 -61.45(18) . .
C14 Ca1 O11 C28 -43.3(5) . .
Ca2 Ca1 O11 C28 93.60(18) 3_666 .
Ca2 Ca1 O11 C28 -1.43(17) 1_565 .
O10 Ca1 O11 Ca2 -55.69(6) 3_676 3_666
O7 Ca1 O11 Ca2 23.38(6) . 3_666
O2 Ca1 O11 Ca2 179.22(7) . 3_666
O5 Ca1 O11 Ca2 90.0(2) . 3_666
O12 Ca1 O11 Ca2 110.84(7) 3_666 3_666
O1 Ca1 O11 Ca2 -127.54(7) . 3_666
O4 Ca1 O11 Ca2 -117.57(10) . 3_666
C7 Ca1 O11 Ca2 -155.06(8) . 3_666
C14 Ca1 O11 Ca2 -136.9(4) . 3_666
Ca2 Ca1 O11 Ca2 -95.03(5) 1_565 3_666
Ca2 O3 C2 C3 -39.5(4) . .
Ca2 O3 C2 C1 142.0(2) . .
C6 C1 C2 C3 5.0(4) . .
C7 C1 C2 C3 -174.5(2) . .
C6 C1 C2 O3 -176.5(2) . .
C7 C1 C2 O3 4.0(4) . .
O3 C2 C3 C4 179.1(2) . .
C1 C2 C3 C4 -2.4(4) . .
C2 C3 C4 C5 -1.8(4) . .
C2 C3 C4 N1 172.0(2) . .
Ca2 N1 C4 C3 -102.9(3) 2 .
Ca2 N1 C4 C5 70.9(3) 2 .
C3 C4 C5 C6 3.2(4) . .
N1 C4 C5 C6 -170.6(3) . .
C4 C5 C6 C1 -0.4(4) . .
C2 C1 C6 C5 -3.6(4) . .
C7 C1 C6 C5 175.9(2) . .
Ca2 O1 C7 O2 117.6(4) 1_565 .
Ca1 O1 C7 O2 -8.0(2) . .
Ca2 O1 C7 C1 -63.4(5) 1_565 .
Ca1 O1 C7 C1 171.0(2) . .
Ca2 O1 C7 Ca1 125.6(4) 1_565 .
Ca1 O2 C7 O1 8.6(3) . .
Ca1 O2 C7 C1 -170.46(19) . .
C6 C1 C7 O1 -0.3(4) . .
C2 C1 C7 O1 179.2(2) . .
C6 C1 C7 O2 178.8(2) . .
C2 C1 C7 O2 -1.7(4) . .
C6 C1 C7 Ca1 123.8(11) . .
C2 C1 C7 Ca1 -56.8(12) . .
O10 Ca1 C7 O1 -7.39(15) 3_676 .
O7 Ca1 C7 O1 79.2(2) . .
O2 Ca1 C7 O1 -171.8(3) . .
O5 Ca1 C7 O1 -115.76(14) . .
O12 Ca1 C7 O1 157.60(15) 3_666 .
O11 Ca1 C7 O1 82.63(14) . .
O4 Ca1 C7 O1 -76.62(14) . .
C14 Ca1 C7 O1 -94.33(15) . .
Ca2 Ca1 C7 O1 64.70(15) 3_666 .
Ca2 Ca1 C7 O1 -14.31(12) 1_565 .
O10 Ca1 C7 O2 164.38(15) 3_676 .
O7 Ca1 C7 O2 -109.1(2) . .
O5 Ca1 C7 O2 56.01(16) . .
O12 Ca1 C7 O2 -30.63(15) 3_666 .
O11 Ca1 C7 O2 -105.60(15) . .
O1 Ca1 C7 O2 171.8(3) . .
O4 Ca1 C7 O2 95.15(15) . .
C14 Ca1 C7 O2 77.44(16) . .
Ca2 Ca1 C7 O2 -123.53(14) 3_666 .
Ca2 Ca1 C7 O2 157.46(17) 1_565 .
O10 Ca1 C7 C1 -135.8(11) 3_676 .
O7 Ca1 C7 C1 -49.2(12) . .
O2 Ca1 C7 C1 59.9(11) . .
O5 Ca1 C7 C1 115.9(11) . .
O12 Ca1 C7 C1 29.2(12) 3_666 .
O11 Ca1 C7 C1 -45.7(11) . .
O1 Ca1 C7 C1 -128.4(12) . .
O4 Ca1 C7 C1 155.0(12) . .
C14 Ca1 C7 C1 137.3(11) . .
Ca2 Ca1 C7 C1 -63.7(12) 3_666 .
Ca2 Ca1 C7 C1 -142.7(12) 1_565 .
C13 C8 C9 O6 -178.6(3) . .
C14 C8 C9 O6 0.9(4) . .
C13 C8 C9 C10 1.7(4) . .
C14 C8 C9 C10 -178.8(2) . .
O6 C9 C10 C11 179.5(3) . .
C8 C9 C10 C11 -0.8(4) . .
C9 C10 C11 C12 -1.1(4) . .
C9 C10 C11 N2 -178.4(3) . .
C10 C11 C12 C13 2.0(4) . .
N2 C11 C12 C13 179.4(3) . .
C11 C12 C13 C8 -1.1(4) . .
C9 C8 C13 C12 -0.8(4) . .
C14 C8 C13 C12 179.7(3) . .
Ca1 O4 C14 O5 6.0(3) . .
Ca1 O4 C14 C8 -173.5(2) . .
Ca1 O5 C14 O4 -6.3(3) . .
Ca1 O5 C14 C8 173.1(2) . .
C13 C8 C14 O4 -8.6(4) . .
C9 C8 C14 O4 171.9(3) . .
C13 C8 C14 O5 172.0(3) . .
C9 C8 C14 O5 -7.5(4) . .
C13 C8 C14 Ca1 -132.1(16) . .
C9 C8 C14 Ca1 48.5(18) . .
O10 Ca1 C14 O4 -55.94(15) 3_676 .
O7 Ca1 C14 O4 -133.51(15) . .
O2 Ca1 C14 O4 69.33(16) . .
O5 Ca1 C14 O4 173.9(3) . .
O12 Ca1 C14 O4 135.42(15) 3_666 .
O11 Ca1 C14 O4 25.8(5) . .
O1 Ca1 C14 O4 16.78(16) . .
C7 Ca1 C14 O4 43.42(16) . .
Ca2 Ca1 C14 O4 -102.10(16) 3_666 .
Ca2 Ca1 C14 O4 -16.30(15) 1_565 .
O10 Ca1 C14 O5 130.15(16) 3_676 .
O7 Ca1 C14 O5 52.58(17) . .
O2 Ca1 C14 O5 -104.58(16) . .
O12 Ca1 C14 O5 -38.49(17) 3_666 .
O11 Ca1 C14 O5 -148.1(4) . .
O1 Ca1 C14 O5 -157.13(15) . .
O4 Ca1 C14 O5 -173.9(3) . .
C7 Ca1 C14 O5 -130.49(16) . .
Ca2 Ca1 C14 O5 83.99(18) 3_666 .
Ca2 Ca1 C14 O5 169.79(16) 1_565 .
O10 Ca1 C14 C8 70.7(17) 3_676 .
O7 Ca1 C14 C8 -6.9(17) . .
O2 Ca1 C14 C8 -164.0(17) . .
O5 Ca1 C14 C8 -59.5(16) . .
O12 Ca1 C14 C8 -98.0(16) 3_666 .
O11 Ca1 C14 C8 152.4(15) . .
O1 Ca1 C14 C8 143.4(16) . .
O4 Ca1 C14 C8 126.6(17) . .
C7 Ca1 C14 C8 170.0(16) . .
Ca2 Ca1 C14 C8 24.5(17) 3_666 .
Ca2 Ca1 C14 C8 110.3(17) 1_565 .
C20 C15 C16 O9 175.3(2) . .
C21 C15 C16 O9 -4.6(4) . .
C20 C15 C16 C17 -5.1(4) . .
C21 C15 C16 C17 174.9(2) . .
O9 C16 C17 C18 -174.2(2) . .
C15 C16 C17 C18 6.2(4) . .
C16 C17 C18 N3 178.0(3) . .
C16 C17 C18 C19 -2.6(4) . .
N3 C18 C19 C20 177.6(3) . .
C17 C18 C19 C20 -1.8(4) . .
C18 C19 C20 C15 2.7(4) . .
C16 C15 C20 C19 0.7(4) . .
C21 C15 C20 C19 -179.4(3) . .
Ca1 O7 C21 O8 170.6(8) . .
Ca2 O7 C21 O8 -1.1(2) 3_666 .
Ca1 O7 C21 C15 -10.0(11) . .
Ca2 O7 C21 C15 178.4(2) 3_666 .
Ca1 O7 C21 Ca2 171.7(10) . 3_666
Ca2 O8 C21 O7 1.2(3) 3_666 .
Ca2 O8 C21 C15 -178.3(2) 3_666 .
C20 C15 C21 O7 12.2(4) . .
C16 C15 C21 O7 -167.9(2) . .
C20 C15 C21 O8 -168.4(2) . .
C16 C15 C21 O8 11.6(4) . .
C20 C15 C21 Ca2 177.6(16) . 3_666
C16 C15 C21 Ca2 -2(2) . 3_666
Ca1 O12 C23 C24 -33.7(4) 3_666 .
Ca1 O12 C23 C22 147.2(2) 3_666 .
C27 C22 C23 O12 -179.0(2) . .
C28 C22 C23 O12 5.0(4) . .
C27 C22 C23 C24 1.9(4) . .
C28 C22 C23 C24 -174.0(2) . .
O12 C23 C24 C25 -178.5(2) . .
C22 C23 C24 C25 0.6(4) . .
C23 C24 C25 N4 176.3(3) . .
C23 C24 C25 C26 -2.5(4) . .
N4 C25 C26 C27 -177.0(3) . .
C24 C25 C26 C27 1.9(4) . .
C25 C26 C27 C22 0.7(4) . .
C23 C22 C27 C26 -2.6(4) . .
C28 C22 C27 C26 173.5(2) . .
Ca1 O10 C28 O11 151.5(5) 3_676 .
Ca2 O10 C28 O11 -30.0(2) 3_666 .
Ca1 O10 C28 C22 -29.8(8) 3_676 .
Ca2 O10 C28 C22 148.6(2) 3_666 .
Ca1 O10 C28 Ca2 -178.4(7) 3_676 3_666
Ca1 O11 C28 O10 -67.3(3) . .
Ca2 O11 C28 O10 30.2(2) 3_666 .
Ca1 O11 C28 C22 114.0(2) . .
Ca2 O11 C28 C22 -148.5(2) 3_666 .
Ca1 O11 C28 Ca2 -97.46(12) . 3_666
C27 C22 C28 O10 6.4(4) . .
C23 C22 C28 O10 -177.8(2) . .
C27 C22 C28 O11 -174.9(2) . .
C23 C22 C28 O11 0.9(4) . .
C27 C22 C28 Ca2 98.7(4) . 3_666
C23 C22 C28 Ca2 -85.5(5) . 3_666
